data_1561838
loop_
_publ_author_name
'Buch, Christian Dirk'
'Hansen, Steen H.'
'Mitcov, Dmitri'
'Tram, Camilla Mia'
'Nichol, Gary Stephen'
'Brechin, Euan K.'
'Piligkos, Stergios'

_publ_section_title
;
 Design of Pure Heterodinuclear Lanthanoid Cryptate Complexes
;
_journal_name_full 'Chemical Science'
_journal_paper_doi 10.1039/D1SC00987G
_journal_year 2021
_chemical_absolute_configuration ad
_chemical_formula_moiety 'C39 H45 Gd Lu N10 O9, N O3, 2.5(H2 O)'
_chemical_formula_sum 'C39 H50 Gd Lu N11 O14.5'
_chemical_formula_weight 1237.12
_space_group_crystal_system tetragonal
_space_group_IT_number 92
_space_group_name_Hall 'P 4abw 2nw'
_space_group_name_H-M_alt 'P 41 21 2'
_atom_sites_solution_hydrogens mixed
_atom_sites_solution_primary dual
_audit_block_doi 10.5517/ccdc.csd.cc2747h4
_audit_creation_date 2021-02-03
_audit_creation_method
;
Olex2 1.3-beta
(compiled 2020.11.12 svn.r5f609507 for OlexSys, GUI svn.r6226)
;
_audit_update_record
;
2021-02-03 deposited with the CCDC.	2021-04-15 downloaded from the CCDC.
;
_cell_angle_alpha 90
_cell_angle_beta 90
_cell_angle_gamma 90
_cell_formula_units_Z 8
_cell_length_a 17.6236(4)
_cell_length_b 17.6236(4)
_cell_length_c 29.0620(11)
_cell_measurement_reflns_used 9591
_cell_measurement_temperature 100
_cell_measurement_theta_max 28.29
_cell_measurement_theta_min 2.31
_cell_volume 9026.4(4)
_computing_cell_refinement 'SAINT V8.40A (Bruker, 2019)'
_computing_data_reduction 'SAINT V8.40A (Bruker, 2019)'
_computing_molecular_graphics 'Olex2 1.3-beta (Dolomanov et al., 2009)'
_computing_publication_material 'Olex2 1.3-beta (Dolomanov et al., 2009)'
_computing_structure_refinement 'SHELXL 2018/3 (Sheldrick, 2015)'
_computing_structure_solution 'SHELXT  (Sheldrick, 2015)'
_diffrn_ambient_temperature 100.0
_diffrn_measured_fraction_theta_full 0.998
_diffrn_measured_fraction_theta_max 0.995
_diffrn_measurement_device_type 'Bruker D8 VENTURE'
_diffrn_measurement_method '\f and \w scans'
_diffrn_radiation_type MoK\a
_diffrn_radiation_wavelength 0.71073
_diffrn_reflns_av_R_equivalents 0.0553
_diffrn_reflns_av_unetI/netI 0.0246
_diffrn_reflns_Laue_measured_fraction_full 0.998
_diffrn_reflns_Laue_measured_fraction_max 0.995
_diffrn_reflns_limit_h_max 23
_diffrn_reflns_limit_h_min -23
_diffrn_reflns_limit_k_max 23
_diffrn_reflns_limit_k_min -23
_diffrn_reflns_limit_l_max 38
_diffrn_reflns_limit_l_min -38
_diffrn_reflns_number 129451
_diffrn_reflns_point_group_measured_fraction_full 0.999
_diffrn_reflns_point_group_measured_fraction_max 0.996
_diffrn_reflns_theta_full 25.242
_diffrn_reflns_theta_max 28.347
_diffrn_reflns_theta_min 1.816
_diffrn_source_current 1.0
_diffrn_source_power 0.05
_diffrn_source_voltage 50.0
_diffrn_standards_number 0
_exptl_absorpt_coefficient_mu 3.711
_exptl_absorpt_correction_T_max 0.7457
_exptl_absorpt_correction_T_min 0.5703
_exptl_absorpt_correction_type multi-scan
_exptl_absorpt_process_details
;
SADABS-2016/2 (Bruker,2016/2) was used for absorption correction.
wR2(int) was 0.1232 before and 0.0613 after correction.
The Ratio of minimum to maximum transmission is 0.7648.
The \l/2 correction factor is Not present.
;
_exptl_crystal_colour 'clear yellow'
_exptl_crystal_colour_lustre clear
_exptl_crystal_colour_primary yellow
_exptl_crystal_density_diffrn 1.821
_exptl_crystal_description needle
_exptl_crystal_F_000 4896
_exptl_crystal_size_max 0.284
_exptl_crystal_size_mid 0.14
_exptl_crystal_size_min 0.086
_refine_diff_density_max 1.234
_refine_diff_density_min -0.633
_refine_diff_density_rms 0.102
_refine_ls_abs_structure_details
;
 Flack x determined using 4394 quotients [(I+)-(I-)]/[(I+)+(I-)]
 (Parsons, Flack and Wagner, Acta Cryst. B69 (2013) 249-259).
;
_refine_ls_abs_structure_Flack -0.027(3)
_refine_ls_extinction_method none
_refine_ls_goodness_of_fit_ref 1.101
_refine_ls_hydrogen_treatment mixed
_refine_ls_matrix_type full
_refine_ls_number_parameters 635
_refine_ls_number_reflns 11234
_refine_ls_number_restraints 99
_refine_ls_restrained_S_all 1.566
_refine_ls_R_factor_all 0.0309
_refine_ls_R_factor_gt 0.0246
_refine_ls_shift/su_max 0.004
_refine_ls_shift/su_mean 0.000
_refine_ls_structure_factor_coef Fsqd
_refine_ls_weighting_details 'w=1/[\s^2^(Fo^2^)+(0.0278P)^2^+11.6499P] where P=(Fo^2^+2Fc^2^)/3'
_refine_ls_weighting_scheme calc
_refine_ls_wR_factor_gt 0.0565
_refine_ls_wR_factor_ref 0.0594
_reflns_Friedel_coverage 0.779
_reflns_Friedel_fraction_full 1.000
_reflns_Friedel_fraction_max 0.996
_reflns_number_gt 10405
_reflns_number_total 11234
_reflns_threshold_expression 'I > 2\s(I)'
_cod_data_source_file d1sc00987g2.cif
_cod_data_source_block mo_d8v4642_0m_a
_cod_original_cell_volume 9026.4(5)
_cod_original_formula_sum 'C39 H50 Gd Lu N11 O14.50'
_cod_database_code 1561838
_shelx_shelxl_version_number 2018/3
_shelx_space_group_comment
;
The symmetry employed for this shelxl refinement is uniquely defined
by the following loop, which should always be used as a source of
symmetry information in preference to the above space-group names.
They are only intended as comments.
;
_shelx_estimated_absorpt_t_max 0.741
_shelx_estimated_absorpt_t_min 0.419
_olex2_refinement_description
;
1. Fixed Uiso
 At 1.2 times of:
  All C(H) groups, All C(H,H) groups, All O(H) groups, All O(H,H) groups
 At 1.5 times of:
  All C(H,H,H) groups
2. Shared sites
{Lu1, Gd1A}
{Gd2, Lu2A}
3. Restrained distances
 O2-Lu1 = O2-Gd2 = O2-C10
 0.84 with sigma of 0.02
 O14-H14A = O16-H16E = O16-H16D
 0.84 with sigma of 0.02
 O13A-H13D = O13A-H13C
 0.84 with sigma of 0.02
 O13-H13A
 0.84 with sigma of 0.02
 H13B-O13
 0.84 with sigma of 0.02
 O15-H15
 0.84 with sigma of 0.02
 H16E-H16D_$1
 1.35 with sigma of 0.04
 H14A-H14A_$1 = H16E-H16D
 1.35 with sigma of 0.04
 H13D-H13C
 1.35 with sigma of 0.04
 H13A-H13B
 1.35 with sigma of 0.04
 H15-H15_$2
 1.35 with sigma of 0.04
 O12A-N11A \\sim O11A-N11A \\sim O10A-N11A \\sim O10-N11 \\sim O11-N11 \\sim
O12-N11
 with sigma of 0.02
 O4-N9 \\sim O4A-N9
 with sigma of 0.02
4. Uiso/Uaniso restraints and constraints
Uanis(Lu1) = Uanis(Gd1A)
Uanis(Gd2) = Uanis(Lu2A)
5. Rigid body (RIGU) restrains
 O10, O11, O12, N11
 with sigma for 1-2 distances of 0.004 and sigma for 1-3 distances of 0.004
 O10A, O11A, O12A, N11A
 with sigma for 1-2 distances of 0.004 and sigma for 1-3 distances of 0.004
6. Same fragment restrains
{O7, O8, O9, N10} sigma for 1-2: 0.02, 1-3: 0.04
as in
{O10, O11, O12, N11}
{O7, O8, O9, N10} sigma for 1-2: 0.02, 1-3: 0.04
as in
{O10A, O11A, O12A, N11A}
7. Others
 Sof(O4A)=1-FVAR(1)
 Sof(O4)=FVAR(1)
 Sof(Gd1A)=Sof(Lu2A)=1-FVAR(2)
 Sof(Lu1)=Sof(Gd2)=FVAR(2)
 Fixed Sof: O10(0.5) O11(0.5) O12(0.5) N11(0.5) O10A(0.5) O11A(0.5) O12A(0.5)
 N11A(0.5) O13(0.5) H13A(0.5) H13B(0.5) O13A(0.5) H13C(0.5) H13D(0.5) H16D(0.5)
8.a Everything fixed:
 O13, H13A, H13B, O13A, H13C, H13D, O14, H14A, O16, H16D, H16E
8.b Secondary CH2 refined with riding coordinates:
 C28(H28A,H28B), C29(H29A,H29B), C30(H30A,H30B), C31(H31A,H31B), C32(H32A,
 H32B), C33(H33A,H33B), C34(H34A,H34B), C35(H35A,H35B), C36(H36A,H36B),
 C37(H37A,H37B), C38(H38A,H38B), C39(H39A,H39B)
8.c Aromatic/amide H refined with riding coordinates:
 C3(H3), C5(H5), C8(H8), C9(H9), C12(H12), C14(H14), C17(H17), C18(H18),
 C21(H21), C23(H23), C26(H26), C27(H27)
8.d Idealised Me refined as rotating group:
 C7(H7A,H7B,H7C), C16(H16A,H16B,H16C), C25(H25A,H25B,H25C)
;
_olex2_diffrn_ambient_temperature_device 'Oxford Cryosystems Cryostream 800'
_olex2_submission_original_sample_id D8V4642
_olex2_submission_special_instructions 'No special instructions were received'

loop_
_space_group_symop_operation_xyz
'x, y, z'
'-y+1/2, x+1/2, z+1/4'
'y+1/2, -x+1/2, z+3/4'
'x+1/2, -y+1/2, -z+3/4'
'-x+1/2, y+1/2, -z+1/4'
'-x, -y, z+1/2'
'y, x, -z'
'-y, -x, -z+1/2'

loop_
_atom_site_label
_atom_site_type_symbol
_atom_site_fract_x
_atom_site_fract_y
_atom_site_fract_z
_atom_site_U_iso_or_equiv
_atom_site_adp_type
_atom_site_occupancy
_atom_site_site_symmetry_order
_atom_site_calc_flag
_atom_site_refinement_flags_posn
_atom_site_refinement_flags_adp
_atom_site_refinement_flags_occupancy
_atom_site_disorder_assembly
_atom_site_disorder_group
Lu1 Lu 0.85706(2) 0.39128(2) 0.60339(2) 0.01761(7) Uani 0.519(6) 1 d D . P A 1
Gd2 Gd 0.94751(2) 0.31559(2) 0.50756(2) 0.01871(8) Uani 0.519(6) 1 d D . P A 1
Gd1A Gd 0.85706(2) 0.39128(2) 0.60339(2) 0.01761(7) Uani 0.481(6) 1 d . . P A 2
Lu2A Lu 0.94751(2) 0.31559(2) 0.50756(2) 0.01871(8) Uani 0.481(6) 1 d . . P A 2
O1 O 0.8246(2) 0.3518(2) 0.53074(11) 0.0235(8) Uani 1 1 d . . . . .
O2 O 0.9146(2) 0.2788(2) 0.57988(12) 0.0261(9) Uani 1 1 d D . . . .
O3 O 0.9594(2) 0.4260(2) 0.55375(12) 0.0237(8) Uani 1 1 d . . . . .
O4 O 0.8241(5) 0.5128(7) 0.5479(3) 0.056(4) Uani 0.566(14) 1 d D . P A 1
O5 O 0.7478(3) 0.4664(3) 0.58772(18) 0.0495(14) Uani 1 1 d . . . . .
O6 O 0.7016(3) 0.5432(3) 0.5372(2) 0.0568(15) Uani 1 1 d . . . . .
O7 O 1.0767(3) 0.3109(3) 0.56611(15) 0.0456(13) Uani 1 1 d D . . . .
O8 O 1.0420(2) 0.2183(2) 0.52307(13) 0.0292(9) Uani 1 1 d D . . . .
O9 O 1.1311(4) 0.2010(4) 0.5736(2) 0.0641(18) Uani 1 1 d D . . . .
N10 N 1.0851(3) 0.2430(3) 0.55482(18) 0.0366(13) Uani 1 1 d D . . . .
N1 N 0.7474(3) 0.3128(3) 0.61585(15) 0.0219(9) Uani 1 1 d . . . . .
N2 N 0.8782(3) 0.3731(3) 0.44273(15) 0.0250(10) Uani 1 1 d . . . . .
N3 N 0.9279(3) 0.3368(4) 0.66753(16) 0.0333(13) Uani 1 1 d . . . . .
N4 N 0.8908(3) 0.1930(3) 0.49597(16) 0.0251(10) Uani 1 1 d . . . . .
N5 N 0.8939(3) 0.5136(3) 0.63535(17) 0.0329(12) Uani 1 1 d . . . . .
N6 N 1.0591(3) 0.3743(3) 0.47291(16) 0.0261(10) Uani 1 1 d . . . . .
N7 N 0.7953(3) 0.4175(3) 0.68453(15) 0.0263(11) Uani 1 1 d . . . . .
N8 N 0.9837(3) 0.2586(3) 0.42558(15) 0.0272(11) Uani 1 1 d . . . . .
N9 N 0.7510(4) 0.5200(5) 0.5606(2) 0.062(2) Uani 1 1 d D . . . .
C1 C 0.7560(3) 0.3471(3) 0.51256(18) 0.0213(11) Uani 1 1 d . . . . .
C2 C 0.6919(3) 0.3251(3) 0.53855(17) 0.0230(11) Uani 1 1 d . . . . .
C3 C 0.6200(3) 0.3256(3) 0.51821(19) 0.0260(12) Uani 1 1 d . . . . .
H3 H 0.577506 0.310816 0.536207 0.031 Uiso 1 1 calc R U . . .
C4 C 0.6083(4) 0.3468(4) 0.47257(19) 0.0308(13) Uani 1 1 d . . . . .
C5 C 0.6721(4) 0.3643(3) 0.44671(19) 0.0281(13) Uani 1 1 d . . . . .
H5 H 0.665895 0.377645 0.415252 0.034 Uiso 1 1 calc R U . . .
C6 C 0.7447(3) 0.3631(3) 0.46529(18) 0.0227(11) Uani 1 1 d . . . . .
C7 C 0.5290(4) 0.3485(5) 0.4529(2) 0.0435(18) Uani 1 1 d . . . . .
H7A H 0.513298 0.296788 0.444938 0.065 Uiso 1 1 calc R U . . .
H7B H 0.528340 0.380252 0.425259 0.065 Uiso 1 1 calc R U . . .
H7C H 0.494021 0.369458 0.475819 0.065 Uiso 1 1 calc R U . . .
C8 C 0.6929(3) 0.3036(3) 0.58712(19) 0.0230(11) Uani 1 1 d . . . . .
H8 H 0.648253 0.280318 0.598703 0.028 Uiso 1 1 calc R U . . .
C9 C 0.8069(4) 0.3794(3) 0.43421(18) 0.0261(13) Uani 1 1 d . . . . .
H9 H 0.793507 0.396462 0.404286 0.031 Uiso 1 1 calc R U . . .
C10 C 0.9209(3) 0.2106(3) 0.5990(2) 0.0253(12) Uani 1 1 d D . . . .
C11 C 0.9391(3) 0.2026(4) 0.6467(2) 0.0330(14) Uani 1 1 d . . . . .
C12 C 0.9490(4) 0.1311(5) 0.6662(2) 0.0428(19) Uani 1 1 d . . . . .
H12 H 0.962473 0.128026 0.697842 0.051 Uiso 1 1 calc R U . . .
C13 C 0.9402(4) 0.0646(5) 0.6418(3) 0.048(2) Uani 1 1 d . . . . .
C14 C 0.9195(3) 0.0714(4) 0.5957(3) 0.0368(16) Uani 1 1 d . . . . .
H14 H 0.912093 0.026434 0.578189 0.044 Uiso 1 1 calc R U . . .
C15 C 0.9093(3) 0.1416(4) 0.5741(2) 0.0296(13) Uani 1 1 d . . . . .
C16 C 0.9518(5) -0.0129(5) 0.6630(4) 0.071(3) Uani 1 1 d . . . . .
H16A H 0.987626 -0.042053 0.644228 0.107 Uiso 1 1 calc R U . . .
H16B H 0.903123 -0.039717 0.664336 0.107 Uiso 1 1 calc R U . . .
H16C H 0.972143 -0.007238 0.694212 0.107 Uiso 1 1 calc R U . . .
C17 C 0.9452(3) 0.2678(5) 0.67650(19) 0.0369(17) Uani 1 1 d . . . . .
H17 H 0.964467 0.258327 0.706493 0.044 Uiso 1 1 calc R U . . .
C18 C 0.8887(4) 0.1382(3) 0.5254(2) 0.0289(12) Uani 1 1 d . . . . .
H18 H 0.871907 0.090421 0.514232 0.035 Uiso 1 1 calc R U . . .
C19 C 1.0066(3) 0.4852(3) 0.55269(18) 0.0198(10) Uani 1 1 d . . . . .
C20 C 0.9952(3) 0.5506(3) 0.58100(19) 0.0234(11) Uani 1 1 d . . . . .
C21 C 1.0440(3) 0.6129(3) 0.5774(2) 0.0261(12) Uani 1 1 d . . . . .
H21 H 1.033135 0.656599 0.595319 0.031 Uiso 1 1 calc R U . . .
C22 C 1.1069(3) 0.6146(3) 0.5493(2) 0.0278(12) Uani 1 1 d . . . . .
C23 C 1.1197(3) 0.5510(3) 0.52337(19) 0.0246(11) Uani 1 1 d . . . . .
H23 H 1.163488 0.549774 0.504316 0.030 Uiso 1 1 calc R U . . .
C24 C 1.0712(3) 0.4870(3) 0.52345(18) 0.0218(11) Uani 1 1 d . . . . .
C25 C 1.1560(4) 0.6846(4) 0.5465(3) 0.0436(17) Uani 1 1 d . . . . .
H25A H 1.125995 0.727001 0.534404 0.065 Uiso 1 1 calc R U . . .
H25B H 1.199094 0.674908 0.526075 0.065 Uiso 1 1 calc R U . . .
H25C H 1.174657 0.697485 0.577312 0.065 Uiso 1 1 calc R U . . .
C26 C 0.9390(3) 0.5610(4) 0.6172(2) 0.0297(13) Uani 1 1 d . . . . .
H26 H 0.935706 0.611121 0.629053 0.036 Uiso 1 1 calc R U . . .
C27 C 1.0946(3) 0.4322(3) 0.48867(19) 0.0244(11) Uani 1 1 d . . . . .
H27 H 1.143383 0.440581 0.475765 0.029 Uiso 1 1 calc R U . . .
C28 C 0.7308(3) 0.2968(3) 0.66453(18) 0.0247(12) Uani 1 1 d . . . . .
H28A H 0.772370 0.266960 0.678529 0.030 Uiso 1 1 calc R U . . .
H28B H 0.682997 0.267633 0.667367 0.030 Uiso 1 1 calc R U . . .
C29 C 0.7232(3) 0.3737(3) 0.68842(18) 0.0250(12) Uani 1 1 d . . . . .
H29A H 0.681381 0.402898 0.674152 0.030 Uiso 1 1 calc R U . . .
H29B H 0.710737 0.365942 0.721298 0.030 Uiso 1 1 calc R U . . .
C30 C 0.9300(4) 0.3886(6) 0.7073(2) 0.049(2) Uani 1 1 d . . . . .
H30A H 0.950196 0.438797 0.698234 0.058 Uiso 1 1 calc R U . . .
H30B H 0.962332 0.367523 0.732090 0.058 Uiso 1 1 calc R U . . .
C31 C 0.8472(3) 0.3953(5) 0.72349(19) 0.0371(16) Uani 1 1 d . . . . .
H31A H 0.830450 0.346142 0.736414 0.045 Uiso 1 1 calc R U . . .
H31B H 0.843874 0.433902 0.748177 0.045 Uiso 1 1 calc R U . . .
C32 C 0.8506(4) 0.5451(5) 0.6752(3) 0.049(2) Uani 1 1 d . . . . .
H32A H 0.836199 0.598253 0.668456 0.059 Uiso 1 1 calc R U . . .
H32B H 0.883636 0.545382 0.702767 0.059 Uiso 1 1 calc R U . . .
C33 C 0.7794(4) 0.4996(4) 0.6856(2) 0.0347(15) Uani 1 1 d . . . . .
H33A H 0.759898 0.513773 0.716422 0.042 Uiso 1 1 calc R U . . .
H33B H 0.739748 0.511849 0.662669 0.042 Uiso 1 1 calc R U . . .
C34 C 0.9275(4) 0.3839(4) 0.40235(19) 0.0330(14) Uani 1 1 d . . . . .
H34A H 0.972340 0.414911 0.410587 0.040 Uiso 1 1 calc R U . . .
H34B H 0.899550 0.409766 0.377346 0.040 Uiso 1 1 calc R U . . .
C35 C 0.9520(4) 0.3050(4) 0.38717(17) 0.0329(13) Uani 1 1 d . . . . .
H35A H 0.907695 0.278202 0.373918 0.040 Uiso 1 1 calc R U . . .
H35B H 0.990745 0.309807 0.362693 0.040 Uiso 1 1 calc R U . . .
C36 C 0.8791(4) 0.1727(4) 0.4479(2) 0.0340(14) Uani 1 1 d . . . . .
H36A H 0.841512 0.207148 0.433619 0.041 Uiso 1 1 calc R U . . .
H36B H 0.859780 0.120048 0.445567 0.041 Uiso 1 1 calc R U . . .
C37 C 0.9551(4) 0.1794(4) 0.4232(2) 0.0346(14) Uani 1 1 d . . . . .
H37A H 0.992368 0.144800 0.437734 0.041 Uiso 1 1 calc R U . . .
H37B H 0.949161 0.164183 0.390646 0.041 Uiso 1 1 calc R U . . .
C38 C 1.0979(4) 0.3388(4) 0.4330(2) 0.0337(14) Uani 1 1 d . . . . .
H38A H 1.153063 0.335566 0.439298 0.040 Uiso 1 1 calc R U . . .
H38B H 1.090630 0.370759 0.405377 0.040 Uiso 1 1 calc R U . . .
C39 C 1.0668(4) 0.2594(4) 0.4238(2) 0.0308(14) Uani 1 1 d . . . . .
H39A H 1.083853 0.242025 0.393093 0.037 Uiso 1 1 calc R U . . .
H39B H 1.087151 0.223695 0.447047 0.037 Uiso 1 1 calc R U . . .
O10 O 0.5451(9) 0.2961(10) 0.7087(5) 0.093(5) Uani 0.5 1 d D . P B 1
O11 O 0.5294(11) 0.2625(10) 0.6382(7) 0.151(10) Uani 0.5 1 d D . P B 1
O12 O 0.5042(13) 0.3732(10) 0.6587(6) 0.134(9) Uani 0.5 1 d D . P B 1
N11 N 0.5243(6) 0.3091(7) 0.6701(5) 0.048(3) Uani 0.5 1 d D . P B 1
O10A O 0.4289(11) 0.2851(10) 0.5485(5) 0.110(7) Uani 0.5 1 d D . P C 2
O11A O 0.5102(7) 0.2392(10) 0.5927(6) 0.113(7) Uani 0.5 1 d D . P C 2
O12A O 0.4284(15) 0.3144(10) 0.6193(6) 0.165(11) Uani 0.5 1 d D . P C 2
N11A N 0.4536(6) 0.2787(6) 0.5874(3) 0.035(2) Uani 0.5 1 d D . P C 2
O13 O 0.437800 0.264370 0.561150 0.092 Uani 0.5 1 d D . P D 1
H13A H 0.435470 0.294050 0.589850 0.110 Uiso 0.5 1 d D U P E 1
H13B H 0.402240 0.305990 0.546630 0.110 Uiso 0.5 1 d D U P F 1
O13A O 0.532020 0.302410 0.706160 0.043 Uani 0.5 1 d D . P G 2
H13C H 0.535730 0.347780 0.715580 0.051 Uiso 0.5 1 d D U P H 2
H13D H 0.521250 0.308890 0.677430 0.051 Uiso 0.5 1 d D U P I 2
O14 O 1.060260 0.060260 0.500000 0.045 Uani 1 2 d DS T P . .
H14A H 1.061250 0.100540 0.515750 0.054 Uiso 1 1 d D U . . .
O15 O 0.8030(3) 0.1970(3) 0.750000 0.0432(16) Uani 1 2 d DS T P . .
H15 H 0.848(2) 0.201(3) 0.760(3) 0.052 Uiso 1 1 d D U . . .
O16 O 0.949400 -0.050600 0.500000 0.053 Uani 1 2 d DS T P . .
H16D H 0.919680 -0.043180 0.478650 0.064 Uiso 0.5 1 d D U P . .
H16E H 0.982770 -0.017230 0.500000 0.064 Uiso 1 2 d DS U P . .
O4A O 0.7771(10) 0.5957(8) 0.5757(7) 0.095(8) Uani 0.434(14) 1 d D . P A 2

loop_
_atom_site_aniso_label
_atom_site_aniso_U_11
_atom_site_aniso_U_22
_atom_site_aniso_U_33
_atom_site_aniso_U_23
_atom_site_aniso_U_13
_atom_site_aniso_U_12
Lu1 0.01686(12) 0.02378(13) 0.01219(10) -0.00314(9) 0.00259(8) -0.00343(9)
Gd2 0.02583(14) 0.01734(13) 0.01295(11) 0.00136(8) 0.00534(9) 0.00076(9)
Gd1A 0.01686(12) 0.02378(13) 0.01219(10) -0.00314(9) 0.00259(8) -0.00343(9)
Lu2A 0.02583(14) 0.01734(13) 0.01295(11) 0.00136(8) 0.00534(9) 0.00076(9)
O1 0.0236(19) 0.035(2) 0.0122(16) -0.0035(16) 0.0032(14) -0.0028(17)
O2 0.038(2) 0.023(2) 0.0174(18) 0.0027(15) 0.0042(16) 0.0006(17)
O3 0.026(2) 0.0232(19) 0.0221(18) -0.0022(15) 0.0074(15) -0.0072(15)
O4 0.029(5) 0.101(9) 0.038(5) -0.012(5) 0.015(4) -0.018(5)
O5 0.068(4) 0.040(3) 0.041(3) -0.019(2) -0.024(3) 0.024(3)
O6 0.060(4) 0.050(3) 0.061(3) 0.018(3) 0.016(3) 0.026(3)
O7 0.076(4) 0.031(2) 0.029(2) -0.003(2) 0.012(2) 0.004(2)
O8 0.029(2) 0.038(2) 0.0203(18) 0.0026(17) 0.0000(16) 0.0031(18)
O9 0.064(4) 0.071(4) 0.058(3) 0.000(3) -0.027(3) 0.032(3)
N10 0.044(3) 0.040(3) 0.026(3) 0.004(2) 0.004(2) 0.008(3)
N1 0.022(2) 0.028(2) 0.016(2) -0.0006(18) 0.0016(17) -0.004(2)
N2 0.037(3) 0.021(2) 0.017(2) 0.0037(17) 0.0092(19) 0.0055(19)
N3 0.016(2) 0.066(4) 0.017(2) -0.009(2) 0.0003(18) 0.002(2)
N4 0.028(2) 0.021(2) 0.026(2) -0.0023(19) 0.006(2) -0.002(2)
N5 0.028(3) 0.037(3) 0.033(3) -0.019(2) 0.014(2) -0.012(2)
N6 0.030(3) 0.026(3) 0.022(2) 0.0030(18) 0.010(2) 0.004(2)
N7 0.017(2) 0.045(3) 0.016(2) -0.008(2) 0.0039(17) -0.003(2)
N8 0.035(3) 0.029(3) 0.017(2) -0.0022(19) 0.007(2) 0.005(2)
N9 0.043(4) 0.118(7) 0.027(3) 0.002(4) 0.005(3) -0.030(4)
C1 0.025(3) 0.023(3) 0.016(2) -0.003(2) 0.000(2) -0.001(2)
C2 0.028(3) 0.027(3) 0.015(2) -0.003(2) -0.002(2) -0.005(2)
C3 0.025(3) 0.031(3) 0.022(3) -0.005(2) -0.001(2) -0.007(2)
C4 0.036(3) 0.031(3) 0.025(3) -0.004(2) -0.010(3) -0.007(3)
C5 0.041(3) 0.025(3) 0.019(3) -0.005(2) -0.009(2) -0.003(3)
C6 0.032(3) 0.019(3) 0.017(2) -0.003(2) -0.002(2) -0.001(2)
C7 0.040(4) 0.060(5) 0.030(3) 0.003(3) -0.019(3) -0.013(3)
C8 0.021(3) 0.026(3) 0.021(3) -0.003(2) 0.005(2) -0.006(2)
C9 0.048(4) 0.014(2) 0.017(2) 0.0003(19) 0.006(2) 0.002(2)
C10 0.020(3) 0.030(3) 0.026(3) 0.012(2) 0.004(2) 0.000(2)
C11 0.018(3) 0.054(4) 0.027(3) 0.018(3) 0.004(2) -0.002(3)
C12 0.020(3) 0.071(5) 0.037(3) 0.033(4) 0.005(3) 0.007(3)
C13 0.023(3) 0.052(5) 0.070(5) 0.044(4) 0.016(3) 0.009(3)
C14 0.021(3) 0.030(3) 0.060(5) 0.021(3) 0.011(3) 0.002(2)
C15 0.027(3) 0.026(3) 0.036(3) 0.014(3) 0.007(2) -0.001(2)
C16 0.038(4) 0.061(5) 0.115(8) 0.065(6) 0.017(5) 0.014(4)
C17 0.014(3) 0.081(5) 0.016(3) 0.008(3) -0.001(2) 0.002(3)
C18 0.031(3) 0.018(3) 0.038(3) -0.004(2) 0.009(3) -0.002(2)
C19 0.016(2) 0.024(3) 0.019(2) 0.002(2) -0.0028(19) -0.001(2)
C20 0.019(3) 0.024(3) 0.028(3) -0.002(2) 0.001(2) -0.004(2)
C21 0.022(3) 0.024(3) 0.031(3) -0.003(2) -0.006(2) -0.002(2)
C22 0.021(3) 0.030(3) 0.032(3) 0.006(2) -0.002(2) -0.007(2)
C23 0.018(2) 0.030(3) 0.025(3) 0.005(2) 0.000(2) -0.002(2)
C24 0.019(3) 0.026(3) 0.020(2) 0.007(2) 0.000(2) 0.003(2)
C25 0.034(4) 0.043(4) 0.054(4) -0.011(3) 0.010(3) -0.019(3)
C26 0.024(3) 0.030(3) 0.035(3) -0.014(2) 0.006(2) -0.004(2)
C27 0.020(3) 0.028(3) 0.024(3) 0.007(2) 0.009(2) 0.001(2)
C28 0.024(3) 0.032(3) 0.019(3) 0.004(2) 0.003(2) -0.001(2)
C29 0.024(3) 0.034(3) 0.017(2) 0.000(2) 0.003(2) -0.004(2)
C30 0.028(3) 0.097(6) 0.021(3) -0.025(4) -0.002(3) -0.001(4)
C31 0.023(3) 0.072(5) 0.016(2) -0.013(3) 0.001(2) -0.002(3)
C32 0.046(4) 0.054(4) 0.048(4) -0.037(4) 0.027(3) -0.024(4)
C33 0.031(3) 0.040(4) 0.033(3) -0.021(3) 0.015(3) -0.010(3)
C34 0.045(4) 0.035(3) 0.020(3) 0.009(2) 0.012(3) 0.011(3)
C35 0.039(3) 0.047(4) 0.013(2) 0.001(2) 0.005(2) 0.009(3)
C36 0.040(4) 0.031(3) 0.031(3) -0.012(3) 0.007(3) -0.007(3)
C37 0.048(4) 0.026(3) 0.030(3) -0.009(2) 0.010(3) 0.002(3)
C38 0.036(3) 0.036(3) 0.029(3) 0.004(2) 0.017(3) 0.007(3)
C39 0.037(4) 0.032(3) 0.023(3) -0.002(2) 0.009(2) 0.009(3)
O10 0.067(9) 0.107(13) 0.105(9) 0.033(9) 0.001(8) 0.010(9)
O11 0.154(17) 0.108(12) 0.191(16) -0.098(13) 0.140(14) -0.097(12)
O12 0.19(2) 0.111(11) 0.105(13) 0.059(10) 0.075(14) 0.072(13)
N11 0.017(5) 0.044(6) 0.081(8) 0.001(5) 0.020(5) -0.013(5)
O10A 0.161(17) 0.101(12) 0.068(7) 0.018(8) -0.072(10) -0.032(11)
O11A 0.041(7) 0.143(14) 0.155(15) 0.108(13) 0.023(8) 0.006(7)
O12A 0.29(3) 0.090(12) 0.114(11) -0.032(10) 0.157(16) -0.026(14)
N11A 0.031(5) 0.045(6) 0.028(4) -0.005(4) 0.006(4) -0.019(4)
O13 0.126 0.055 0.094 -0.058 0.016 -0.015
O13A 0.036 0.066 0.027 0.025 -0.018 0.006
O14 0.025 0.025 0.086 -0.003 0.003 0.002
O15 0.045(3) 0.045(3) 0.040(4) -0.005(2) -0.005(2) 0.011(3)
O16 0.058 0.058 0.045 -0.006 0.006 -0.029
O4A 0.095(13) 0.041(9) 0.148(18) 0.037(10) -0.059(12) -0.037(9)

loop_
_atom_type_symbol
_atom_type_description
_atom_type_scat_dispersion_real
_atom_type_scat_dispersion_imag
_atom_type_scat_source
C C 0.0033 0.0016 'International Tables Vol C Tables 4.2.6.8 and 6.1.1.4'
H H 0.0000 0.0000 'International Tables Vol C Tables 4.2.6.8 and 6.1.1.4'
Gd Gd -0.1653 3.9035 'International Tables Vol C Tables 4.2.6.8 and 6.1.1.4'
Lu Lu -0.4720 5.8584 'International Tables Vol C Tables 4.2.6.8 and 6.1.1.4'
N N 0.0061 0.0033 'International Tables Vol C Tables 4.2.6.8 and 6.1.1.4'
O O 0.0106 0.0060 'International Tables Vol C Tables 4.2.6.8 and 6.1.1.4'

loop_
_citation_id
_citation_doi
_citation_year
1 10.26434/chemrxiv.13667729.v1 2021

loop_
_exptl_crystal_face_index_h
_exptl_crystal_face_index_k
_exptl_crystal_face_index_l
_exptl_crystal_face_perp_dist
1.00 -1.00 0.00 0.0220
-1.00 1.00 0.00 0.0700
1.00 1.00 0.00 0.0180
-1.00 -1.00 0.00 0.0430
0.00 0.00 1.00 0.0870
0.00 0.00 -1.00 0.1420

loop_
_geom_angle_atom_site_label_1
_geom_angle_atom_site_label_2
_geom_angle_atom_site_label_3
_geom_angle
_geom_angle_site_symmetry_1
_geom_angle_site_symmetry_3
_geom_angle_publ_flag
O1 Lu1 Gd2 42.36(10) . . ?
O1 Lu1 O2 65.23(14) . . ?
O1 Lu1 O3 73.18(13) . . ?
O1 Lu1 O4 69.1(2) . . ?
O1 Lu1 O5 77.92(15) . . ?
O1 Lu1 N1 76.33(14) . . ?
O1 Lu1 N3 135.32(17) . . ?
O1 Lu1 N5 133.27(17) . . ?
O1 Lu1 N7 140.56(14) . . ?
O2 Lu1 Gd2 40.40(9) . . ?
O2 Lu1 O3 73.28(14) . . ?
O2 Lu1 O4 125.8(2) . . ?
O2 Lu1 O5 140.30(15) . . ?
O2 Lu1 N1 84.51(16) . . ?
O2 Lu1 N3 70.51(16) . . ?
O2 Lu1 N5 138.51(17) . . ?
O2 Lu1 N7 126.22(15) . . ?
O3 Lu1 Gd2 42.97(9) . . ?
O3 Lu1 O4 66.7(2) . . ?
O3 Lu1 N1 147.69(14) . . ?
O3 Lu1 N3 100.12(15) . . ?
O3 Lu1 N5 78.59(14) . . ?
O3 Lu1 N7 143.73(14) . . ?
O4 Lu1 Gd2 85.74(19) . . ?
O5 Lu1 Gd2 115.54(12) . . ?
O5 Lu1 O3 110.64(18) . . ?
O5 Lu1 O4 44.1(2) . . ?
O5 Lu1 N1 72.47(19) . . ?
O5 Lu1 N3 141.14(17) . . ?
O5 Lu1 N5 78.25(19) . . ?
O5 Lu1 N7 74.93(17) . . ?
N1 Lu1 Gd2 105.57(11) . . ?
N1 Lu1 O4 111.6(2) . . ?
N1 Lu1 N3 93.99(17) . . ?
N1 Lu1 N5 131.78(16) . . ?
N1 Lu1 N7 68.56(15) . . ?
N3 Lu1 Gd2 103.09(11) . . ?
N3 Lu1 O4 149.8(2) . . ?
N3 Lu1 N7 66.24(16) . . ?
N5 Lu1 Gd2 121.54(11) . . ?
N5 Lu1 O4 65.8(2) . . ?
N5 Lu1 N3 85.4(2) . . ?
N5 Lu1 N7 67.30(16) . . ?
N7 Lu1 Gd2 166.62(12) . . ?
N7 Lu1 O4 107.5(2) . . ?
O1 Gd2 Lu1 41.00(8) . . ?
O1 Gd2 O3 72.40(13) . . ?
O1 Gd2 O7 124.95(13) . . ?
O1 Gd2 O8 140.11(14) . . ?
O1 Gd2 N2 69.58(14) . . ?
O1 Gd2 N4 84.33(15) . . ?
O1 Gd2 N6 138.06(15) . . ?
O1 Gd2 N8 125.32(14) . . ?
O2 Gd2 Lu1 41.59(10) . . ?
O2 Gd2 O1 65.10(14) . . ?
O2 Gd2 O3 74.56(13) . . ?
O2 Gd2 O7 69.08(15) . . ?
O2 Gd2 O8 78.59(14) . . ?
O2 Gd2 N2 134.22(15) . . ?
O2 Gd2 N4 76.55(15) . . ?
O2 Gd2 N6 135.06(16) . . ?
O2 Gd2 N8 141.28(15) . . ?
O3 Gd2 Lu1 43.33(9) . . ?
O3 Gd2 O7 67.32(14) . . ?
O3 Gd2 O8 114.38(14) . . ?
O3 Gd2 N2 97.98(14) . . ?
O3 Gd2 N4 148.52(14) . . ?
O3 Gd2 N6 79.29(14) . . ?
O3 Gd2 N8 142.55(14) . . ?
O7 Gd2 Lu1 84.20(9) . . ?
O8 Gd2 Lu1 115.86(9) . . ?
O8 Gd2 O7 47.21(13) . . ?
O8 Gd2 N2 140.48(13) . . ?
O8 Gd2 N6 79.86(16) . . ?
O8 Gd2 N8 74.69(14) . . ?
N2 Gd2 Lu1 103.14(10) . . ?
N2 Gd2 O7 150.06(15) . . ?
N2 Gd2 N8 65.79(15) . . ?
N4 Gd2 Lu1 105.46(11) . . ?
N4 Gd2 O7 113.02(15) . . ?
N4 Gd2 O8 71.17(16) . . ?
N4 Gd2 N2 93.23(16) . . ?
N4 Gd2 N6 131.19(16) . . ?
N4 Gd2 N8 68.62(16) . . ?
N6 Gd2 Lu1 122.52(11) . . ?
N6 Gd2 O7 67.29(15) . . ?
N6 Gd2 N2 84.81(16) . . ?
N6 Gd2 N8 66.27(16) . . ?
N8 Gd2 Lu1 166.32(11) . . ?
N8 Gd2 O7 109.42(14) . . ?
O1 Gd1A Lu2A 42.36(10) . . ?
O1 Gd1A O2 65.23(14) . . ?
O1 Gd1A O3 73.18(13) . . ?
O1 Gd1A O5 77.92(15) . . ?
O1 Gd1A N1 76.33(14) . . ?
O1 Gd1A N3 135.32(17) . . ?
O1 Gd1A N5 133.27(17) . . ?
O1 Gd1A N7 140.56(14) . . ?
O2 Gd1A Lu2A 40.40(9) . . ?
O2 Gd1A O3 73.28(14) . . ?
O2 Gd1A O5 140.30(15) . . ?
O2 Gd1A N1 84.51(16) . . ?
O2 Gd1A N3 70.51(16) . . ?
O2 Gd1A N5 138.51(17) . . ?
O2 Gd1A N7 126.22(15) . . ?
O3 Gd1A Lu2A 42.97(9) . . ?
O3 Gd1A N1 147.69(14) . . ?
O3 Gd1A N3 100.12(15) . . ?
O3 Gd1A N5 78.59(14) . . ?
O3 Gd1A N7 143.73(14) . . ?
O5 Gd1A Lu2A 115.54(12) . . ?
O5 Gd1A O3 110.64(18) . . ?
O5 Gd1A N1 72.47(19) . . ?
O5 Gd1A N3 141.14(17) . . ?
O5 Gd1A N5 78.25(19) . . ?
O5 Gd1A N7 74.93(17) . . ?
N1 Gd1A Lu2A 105.57(11) . . ?
N1 Gd1A N3 93.99(17) . . ?
N1 Gd1A N5 131.78(16) . . ?
N1 Gd1A N7 68.56(15) . . ?
N3 Gd1A Lu2A 103.09(11) . . ?
N3 Gd1A N7 66.24(16) . . ?
N5 Gd1A Lu2A 121.54(11) . . ?
N5 Gd1A N3 85.4(2) . . ?
N5 Gd1A N7 67.30(16) . . ?
N7 Gd1A Lu2A 166.62(12) . . ?
O1 Lu2A Gd1A 41.00(8) . . ?
O1 Lu2A O3 72.40(13) . . ?
O1 Lu2A O7 124.95(13) . . ?
O1 Lu2A O8 140.11(14) . . ?
O1 Lu2A N2 69.58(14) . . ?
O1 Lu2A N4 84.33(15) . . ?
O1 Lu2A N6 138.06(15) . . ?
O1 Lu2A N8 125.32(14) . . ?
O2 Lu2A Gd1A 41.59(10) . . ?
O2 Lu2A O1 65.10(14) . . ?
O2 Lu2A O3 74.56(13) . . ?
O2 Lu2A O7 69.08(15) . . ?
O2 Lu2A O8 78.59(14) . . ?
O2 Lu2A N2 134.22(15) . . ?
O2 Lu2A N4 76.55(15) . . ?
O2 Lu2A N6 135.06(16) . . ?
O2 Lu2A N8 141.28(15) . . ?
O3 Lu2A Gd1A 43.33(9) . . ?
O3 Lu2A O7 67.32(14) . . ?
O3 Lu2A O8 114.38(14) . . ?
O3 Lu2A N2 97.98(14) . . ?
O3 Lu2A N4 148.52(14) . . ?
O3 Lu2A N6 79.29(14) . . ?
O3 Lu2A N8 142.55(14) . . ?
O7 Lu2A Gd1A 84.20(9) . . ?
O8 Lu2A Gd1A 115.86(9) . . ?
O8 Lu2A O7 47.21(13) . . ?
O8 Lu2A N2 140.48(13) . . ?
O8 Lu2A N6 79.86(16) . . ?
O8 Lu2A N8 74.69(14) . . ?
N2 Lu2A Gd1A 103.14(10) . . ?
N2 Lu2A O7 150.06(15) . . ?
N2 Lu2A N8 65.79(15) . . ?
N4 Lu2A Gd1A 105.46(11) . . ?
N4 Lu2A O7 113.02(15) . . ?
N4 Lu2A O8 71.17(16) . . ?
N4 Lu2A N2 93.23(16) . . ?
N4 Lu2A N6 131.19(16) . . ?
N4 Lu2A N8 68.62(16) . . ?
N6 Lu2A Gd1A 122.52(11) . . ?
N6 Lu2A O7 67.29(15) . . ?
N6 Lu2A N2 84.81(16) . . ?
N6 Lu2A N8 66.27(16) . . ?
N8 Lu2A Gd1A 166.32(11) . . ?
N8 Lu2A O7 109.42(14) . . ?
Lu1 O1 Gd2 96.64(14) . . ?
Gd1A O1 Lu2A 96.64(14) . . ?
C1 O1 Lu1 127.9(3) . . ?
C1 O1 Gd2 135.2(3) . . ?
C1 O1 Gd1A 127.9(3) . . ?
C1 O1 Lu2A 135.2(3) . . ?
Gd2 O2 Lu1 98.01(15) . . ?
Lu2A O2 Gd1A 98.01(15) . . ?
C10 O2 Lu1 133.1(3) . . ?
C10 O2 Gd2 128.5(4) . . ?
C10 O2 Gd1A 133.1(3) . . ?
C10 O2 Lu2A 128.5(4) . . ?
Gd2 O3 Lu1 93.70(13) . . ?
Lu2A O3 Gd1A 93.70(13) . . ?
C19 O3 Lu1 133.2(3) . . ?
C19 O3 Gd2 133.1(3) . . ?
C19 O3 Gd1A 133.2(3) . . ?
C19 O3 Lu2A 133.1(3) . . ?
N9 O4 Lu1 96.6(6) . . ?
N9 O5 Lu1 120.8(5) . . ?
N9 O5 Gd1A 120.8(5) . . ?
N10 O7 Gd2 88.0(4) . . ?
N10 O7 Lu2A 88.0(4) . . ?
N10 O8 Gd2 107.5(3) . . ?
N10 O8 Lu2A 107.5(3) . . ?
O7 N10 O8 116.6(5) . . ?
O9 N10 O7 122.7(6) . . ?
O9 N10 O8 120.7(6) . . ?
C8 N1 Lu1 125.1(4) . . ?
C8 N1 Gd1A 125.1(4) . . ?
C8 N1 C28 116.9(5) . . ?
C28 N1 Lu1 114.5(3) . . ?
C28 N1 Gd1A 114.5(3) . . ?
C9 N2 Gd2 131.9(4) . . ?
C9 N2 Lu2A 131.9(4) . . ?
C9 N2 C34 114.4(5) . . ?
C34 N2 Gd2 111.6(4) . . ?
C34 N2 Lu2A 111.6(4) . . ?
C17 N3 Lu1 130.6(4) . . ?
C17 N3 Gd1A 130.6(4) . . ?
C17 N3 C30 115.0(6) . . ?
C30 N3 Lu1 111.6(5) . . ?
C30 N3 Gd1A 111.6(5) . . ?
C18 N4 Gd2 126.3(4) . . ?
C18 N4 Lu2A 126.3(4) . . ?
C18 N4 C36 116.6(5) . . ?
C36 N4 Gd2 114.5(4) . . ?
C36 N4 Lu2A 114.5(4) . . ?
C26 N5 Lu1 126.2(4) . . ?
C26 N5 Gd1A 126.2(4) . . ?
C26 N5 C32 113.5(5) . . ?
C32 N5 Lu1 119.2(4) . . ?
C32 N5 Gd1A 119.2(4) . . ?
C27 N6 Gd2 125.7(4) . . ?
C27 N6 Lu2A 125.7(4) . . ?
C27 N6 C38 112.9(5) . . ?
C38 N6 Gd2 121.0(4) . . ?
C38 N6 Lu2A 121.0(4) . . ?
C29 N7 Lu1 109.2(3) . . ?
C29 N7 Gd1A 109.2(3) . . ?
C29 N7 C31 109.1(5) . . ?
C31 N7 Lu1 112.1(3) . . ?
C31 N7 Gd1A 112.1(3) . . ?
C33 N7 Lu1 105.7(3) . . ?
C33 N7 Gd1A 105.7(3) . . ?
C33 N7 C29 110.1(5) . . ?
C33 N7 C31 110.7(5) . . ?
C35 N8 Gd2 111.9(3) . . ?
C35 N8 Lu2A 111.9(3) . . ?
C37 N8 Gd2 108.3(3) . . ?
C37 N8 Lu2A 108.3(3) . . ?
C37 N8 C35 110.7(5) . . ?
C39 N8 Gd2 105.5(3) . . ?
C39 N8 Lu2A 105.5(3) . . ?
C39 N8 C35 110.1(5) . . ?
C39 N8 C37 110.2(5) . . ?
O5 N9 O4 98.4(8) . . ?
O5 N9 O4A 121.2(9) . . ?
O6 N9 O4 125.6(7) . . ?
O6 N9 O5 126.9(7) . . ?
O6 N9 O4A 95.1(10) . . ?
O1 C1 C2 122.3(5) . . ?
O1 C1 C6 120.2(5) . . ?
C2 C1 C6 117.5(5) . . ?
C1 C2 C8 125.3(5) . . ?
C3 C2 C1 119.8(5) . . ?
C3 C2 C8 114.9(5) . . ?
C2 C3 H3 118.7 . . ?
C4 C3 C2 122.6(6) . . ?
C4 C3 H3 118.7 . . ?
C3 C4 C7 120.2(6) . . ?
C5 C4 C3 117.1(6) . . ?
C5 C4 C7 122.7(5) . . ?
C4 C5 H5 118.9 . . ?
C4 C5 C6 122.2(5) . . ?
C6 C5 H5 118.9 . . ?
C1 C6 C9 122.5(5) . . ?
C5 C6 C1 120.7(5) . . ?
C5 C6 C9 116.8(5) . . ?
C4 C7 H7A 109.5 . . ?
C4 C7 H7B 109.5 . . ?
C4 C7 H7C 109.5 . . ?
H7A C7 H7B 109.5 . . ?
H7A C7 H7C 109.5 . . ?
H7B C7 H7C 109.5 . . ?
N1 C8 C2 127.3(5) . . ?
N1 C8 H8 116.4 . . ?
C2 C8 H8 116.4 . . ?
N2 C9 C6 127.1(5) . . ?
N2 C9 H9 116.5 . . ?
C6 C9 H9 116.5 . . ?
O2 C10 C11 120.9(6) . . ?
O2 C10 C15 123.1(5) . . ?
C11 C10 C15 115.9(5) . . ?
C10 C11 C17 121.4(6) . . ?
C12 C11 C10 120.9(7) . . ?
C12 C11 C17 117.7(6) . . ?
C11 C12 H12 118.5 . . ?
C13 C12 C11 123.0(6) . . ?
C13 C12 H12 118.5 . . ?
C12 C13 C14 116.8(6) . . ?
C12 C13 C16 122.9(8) . . ?
C14 C13 C16 120.2(9) . . ?
C13 C14 H14 118.7 . . ?
C13 C14 C15 122.7(7) . . ?
C15 C14 H14 118.7 . . ?
C10 C15 C18 124.0(5) . . ?
C14 C15 C10 120.5(6) . . ?
C14 C15 C18 115.5(6) . . ?
C13 C16 H16A 109.5 . . ?
C13 C16 H16B 109.5 . . ?
C13 C16 H16C 109.5 . . ?
H16A C16 H16B 109.5 . . ?
H16A C16 H16C 109.5 . . ?
H16B C16 H16C 109.5 . . ?
N3 C17 C11 128.0(5) . . ?
N3 C17 H17 116.0 . . ?
C11 C17 H17 116.0 . . ?
N4 C18 C15 127.2(5) . . ?
N4 C18 H18 116.4 . . ?
C15 C18 H18 116.4 . . ?
O3 C19 C20 121.9(5) . . ?
O3 C19 C24 122.0(5) . . ?
C24 C19 C20 116.1(5) . . ?
C19 C20 C26 127.9(5) . . ?
C21 C20 C19 120.1(5) . . ?
C21 C20 C26 111.9(5) . . ?
C20 C21 H21 118.1 . . ?
C22 C21 C20 123.9(6) . . ?
C22 C21 H21 118.1 . . ?
C21 C22 C25 120.7(6) . . ?
C23 C22 C21 116.1(5) . . ?
C23 C22 C25 123.1(6) . . ?
C22 C23 H23 118.2 . . ?
C22 C23 C24 123.5(5) . . ?
C24 C23 H23 118.2 . . ?
C19 C24 C27 128.7(5) . . ?
C23 C24 C19 120.2(5) . . ?
C23 C24 C27 110.9(5) . . ?
C22 C25 H25A 109.5 . . ?
C22 C25 H25B 109.5 . . ?
C22 C25 H25C 109.5 . . ?
H25A C25 H25B 109.5 . . ?
H25A C25 H25C 109.5 . . ?
H25B C25 H25C 109.5 . . ?
N5 C26 C20 130.1(5) . . ?
N5 C26 H26 115.0 . . ?
C20 C26 H26 115.0 . . ?
N6 C27 C24 129.6(5) . . ?
N6 C27 H27 115.2 . . ?
C24 C27 H27 115.2 . . ?
N1 C28 H28A 110.4 . . ?
N1 C28 H28B 110.4 . . ?
N1 C28 C29 106.5(5) . . ?
H28A C28 H28B 108.6 . . ?
C29 C28 H28A 110.4 . . ?
C29 C28 H28B 110.4 . . ?
N7 C29 C28 110.5(5) . . ?
N7 C29 H29A 109.6 . . ?
N7 C29 H29B 109.6 . . ?
C28 C29 H29A 109.6 . . ?
C28 C29 H29B 109.6 . . ?
H29A C29 H29B 108.1 . . ?
N3 C30 H30A 110.7 . . ?
N3 C30 H30B 110.7 . . ?
N3 C30 C31 105.3(5) . . ?
H30A C30 H30B 108.8 . . ?
C31 C30 H30A 110.7 . . ?
C31 C30 H30B 110.7 . . ?
N7 C31 C30 111.5(5) . . ?
N7 C31 H31A 109.3 . . ?
N7 C31 H31B 109.3 . . ?
C30 C31 H31A 109.3 . . ?
C30 C31 H31B 109.3 . . ?
H31A C31 H31B 108.0 . . ?
N5 C32 H32A 109.1 . . ?
N5 C32 H32B 109.1 . . ?
N5 C32 C33 112.3(5) . . ?
H32A C32 H32B 107.9 . . ?
C33 C32 H32A 109.1 . . ?
C33 C32 H32B 109.1 . . ?
N7 C33 C32 110.9(5) . . ?
N7 C33 H33A 109.5 . . ?
N7 C33 H33B 109.5 . . ?
C32 C33 H33A 109.5 . . ?
C32 C33 H33B 109.5 . . ?
H33A C33 H33B 108.1 . . ?
N2 C34 H34A 110.5 . . ?
N2 C34 H34B 110.5 . . ?
N2 C34 C35 106.3(5) . . ?
H34A C34 H34B 108.7 . . ?
C35 C34 H34A 110.5 . . ?
C35 C34 H34B 110.5 . . ?
N8 C35 C34 112.9(4) . . ?
N8 C35 H35A 109.0 . . ?
N8 C35 H35B 109.0 . . ?
C34 C35 H35A 109.0 . . ?
C34 C35 H35B 109.0 . . ?
H35A C35 H35B 107.8 . . ?
N4 C36 H36A 110.1 . . ?
N4 C36 H36B 110.1 . . ?
N4 C36 C37 107.9(5) . . ?
H36A C36 H36B 108.4 . . ?
C37 C36 H36A 110.1 . . ?
C37 C36 H36B 110.1 . . ?
N8 C37 C36 110.5(5) . . ?
N8 C37 H37A 109.6 . . ?
N8 C37 H37B 109.6 . . ?
C36 C37 H37A 109.6 . . ?
C36 C37 H37B 109.6 . . ?
H37A C37 H37B 108.1 . . ?
N6 C38 H38A 109.4 . . ?
N6 C38 H38B 109.4 . . ?
N6 C38 C39 111.0(5) . . ?
H38A C38 H38B 108.0 . . ?
C39 C38 H38A 109.4 . . ?
C39 C38 H38B 109.4 . . ?
N8 C39 C38 111.2(5) . . ?
N8 C39 H39A 109.4 . . ?
N8 C39 H39B 109.4 . . ?
C38 C39 H39A 109.4 . . ?
C38 C39 H39B 109.4 . . ?
H39A C39 H39B 108.0 . . ?
O10 N11 O11 123.2(18) . . ?
O10 N11 O12 121.1(16) . . ?
O12 N11 O11 115.2(18) . . ?
O10A N11A O11A 117.5(15) . . ?
O12A N11A O10A 122.4(18) . . ?
O12A N11A O11A 119.8(18) . . ?
H13A O13 H13A 0.0 . . ?
H13A O13 H13B 86.8 . . ?
H13A O13 H13B 86.8 . . ?
H13C O13A H13D 101.8 . . ?
H14A O14 H14A 105.0 . 7_646 ?
H15 O15 H15 106(6) . 8_666 ?
H16D O16 H16D 140.5 . 7_646 ?
H16D O16 H16E 109.7 . . ?
H16E O16 H16D 109.7 . 7_646 ?

loop_
_geom_bond_atom_site_label_1
_geom_bond_atom_site_label_2
_geom_bond_distance
_geom_bond_site_symmetry_2
_geom_bond_publ_flag
Lu1 Gd2 3.4752(3) . ?
Lu1 O1 2.296(3) . ?
Lu1 O2 2.330(4) . ?
Lu1 O3 2.390(4) . ?
Lu1 O4 2.743(12) . ?
Lu1 O5 2.380(5) . ?
Lu1 N1 2.404(5) . ?
Lu1 N3 2.440(5) . ?
Lu1 N5 2.435(5) . ?
Lu1 N7 2.638(4) . ?
Gd2 O1 2.357(4) . ?
Gd2 O2 2.275(4) . ?
Gd2 O3 2.374(4) . ?
Gd2 O7 2.844(6) . ?
Gd2 O8 2.433(4) . ?
Gd2 N2 2.464(5) . ?
Gd2 N4 2.403(5) . ?
Gd2 N6 2.439(5) . ?
Gd2 N8 2.663(4) . ?
Gd1A Lu2A 3.4752(3) . ?
Gd1A O1 2.296(3) . ?
Gd1A O2 2.330(4) . ?
Gd1A O3 2.390(4) . ?
Gd1A O5 2.380(5) . ?
Gd1A N1 2.404(5) . ?
Gd1A N3 2.440(5) . ?
Gd1A N5 2.435(5) . ?
Gd1A N7 2.638(4) . ?
Lu2A O1 2.357(4) . ?
Lu2A O2 2.275(4) . ?
Lu2A O3 2.374(4) . ?
Lu2A O7 2.844(6) . ?
Lu2A O8 2.433(4) . ?
Lu2A N2 2.464(5) . ?
Lu2A N4 2.403(5) . ?
Lu2A N6 2.439(5) . ?
Lu2A N8 2.663(4) . ?
O1 C1 1.322(7) . ?
O2 C10 1.328(7) . ?
O3 C19 1.335(6) . ?
O4 N9 1.346(10) . ?
O5 N9 1.232(9) . ?
O6 N9 1.178(9) . ?
O7 N10 1.250(7) . ?
O8 N10 1.272(7) . ?
O9 N10 1.226(7) . ?
N1 C8 1.282(7) . ?
N1 C28 1.472(7) . ?
N2 C9 1.285(8) . ?
N2 C34 1.473(7) . ?
N3 C17 1.281(10) . ?
N3 C30 1.474(8) . ?
N4 C18 1.292(7) . ?
N4 C36 1.458(7) . ?
N5 C26 1.269(8) . ?
N5 C32 1.495(7) . ?
N6 C27 1.281(8) . ?
N6 C38 1.486(7) . ?
N7 C29 1.490(7) . ?
N7 C31 1.507(8) . ?
N7 C33 1.475(8) . ?
N8 C35 1.492(7) . ?
N8 C37 1.486(8) . ?
N8 C39 1.465(8) . ?
N9 O4A 1.477(15) . ?
C1 C2 1.412(8) . ?
C1 C6 1.416(7) . ?
C2 C3 1.399(8) . ?
C2 C8 1.462(7) . ?
C3 H3 0.9500 . ?
C3 C4 1.393(8) . ?
C4 C5 1.387(9) . ?
C4 C7 1.509(9) . ?
C5 H5 0.9500 . ?
C5 C6 1.389(8) . ?
C6 C9 1.449(8) . ?
C7 H7A 0.9800 . ?
C7 H7B 0.9800 . ?
C7 H7C 0.9800 . ?
C8 H8 0.9500 . ?
C9 H9 0.9500 . ?
C10 C11 1.430(8) . ?
C10 C15 1.430(9) . ?
C11 C12 1.394(9) . ?
C11 C17 1.443(10) . ?
C12 H12 0.9500 . ?
C12 C13 1.378(12) . ?
C13 C14 1.395(11) . ?
C13 C16 1.512(9) . ?
C14 H14 0.9500 . ?
C14 C15 1.399(8) . ?
C15 C18 1.462(9) . ?
C16 H16A 0.9800 . ?
C16 H16B 0.9800 . ?
C16 H16C 0.9800 . ?
C17 H17 0.9500 . ?
C18 H18 0.9500 . ?
C19 C20 1.429(8) . ?
C19 C24 1.421(7) . ?
C20 C21 1.400(8) . ?
C20 C26 1.455(8) . ?
C21 H21 0.9500 . ?
C21 C22 1.377(8) . ?
C22 C23 1.369(8) . ?
C22 C25 1.508(8) . ?
C23 H23 0.9500 . ?
C23 C24 1.415(8) . ?
C24 C27 1.458(8) . ?
C25 H25A 0.9800 . ?
C25 H25B 0.9800 . ?
C25 H25C 0.9800 . ?
C26 H26 0.9500 . ?
C27 H27 0.9500 . ?
C28 H28A 0.9900 . ?
C28 H28B 0.9900 . ?
C28 C29 1.529(8) . ?
C29 H29A 0.9900 . ?
C29 H29B 0.9900 . ?
C30 H30A 0.9900 . ?
C30 H30B 0.9900 . ?
C30 C31 1.538(8) . ?
C31 H31A 0.9900 . ?
C31 H31B 0.9900 . ?
C32 H32A 0.9900 . ?
C32 H32B 0.9900 . ?
C32 C33 1.519(9) . ?
C33 H33A 0.9900 . ?
C33 H33B 0.9900 . ?
C34 H34A 0.9900 . ?
C34 H34B 0.9900 . ?
C34 C35 1.521(9) . ?
C35 H35A 0.9900 . ?
C35 H35B 0.9900 . ?
C36 H36A 0.9900 . ?
C36 H36B 0.9900 . ?
C36 C37 1.524(9) . ?
C37 H37A 0.9900 . ?
C37 H37B 0.9900 . ?
C38 H38A 0.9900 . ?
C38 H38B 0.9900 . ?
C38 C39 1.527(9) . ?
C39 H39A 0.9900 . ?
C39 H39B 0.9900 . ?
O10 N11 1.200(14) . ?
O11 N11 1.243(14) . ?
O12 N11 1.229(14) . ?
O10A N11A 1.216(12) . ?
O11A N11A 1.227(13) . ?
O12A N11A 1.205(13) . ?
O13 H13A 0.9854 . ?
O13 H13A 0.9854 . ?
O13 H13B 1.0530 . ?
O13A H13C 0.8477 . ?
O13A H13D 0.8638 . ?
O14 H14A 0.8448 . ?
O14 H14A 0.8448 7_646 ?
O15 H15 0.85(2) . ?
O15 H15 0.85(2) 8_666 ?
O16 H16D 0.8225 7_646 ?
O16 H16D 0.8225 . ?
O16 H16E 0.8317 . ?

loop_
_geom_hbond_atom_site_label_D
_geom_hbond_atom_site_label_H
_geom_hbond_atom_site_label_A
_geom_hbond_distance_DH
_geom_hbond_distance_HA
_geom_hbond_distance_DA
_geom_hbond_angle_DHA
_geom_hbond_site_symmetry_A
_geom_hbond_publ_flag
O14 H14A O8 0.84 2.11 2.883(4) 151.2 . yes
O16 H16E O14 0.83 1.93 2.763 180.0 . yes

loop_
_geom_torsion_atom_site_label_1
_geom_torsion_atom_site_label_2
_geom_torsion_atom_site_label_3
_geom_torsion_atom_site_label_4
_geom_torsion
_geom_torsion_site_symmetry_1
_geom_torsion_site_symmetry_2
_geom_torsion_site_symmetry_3
_geom_torsion_site_symmetry_4
_geom_torsion_publ_flag
Lu1 O1 C1 C2 -36.1(7) . . . . ?
Lu1 O1 C1 C6 144.8(4) . . . . ?
Lu1 O2 C10 C11 -43.7(8) . . . . ?
Lu1 O2 C10 C15 135.6(5) . . . . ?
Lu1 O3 C19 C20 -9.9(8) . . . . ?
Lu1 O3 C19 C24 169.9(4) . . . . ?
Lu1 O4 N9 O5 -1.4(6) . . . . ?
Lu1 O4 N9 O6 -150.0(9) . . . . ?
Lu1 O5 N9 O4 1.8(8) . . . . ?
Lu1 O5 N9 O6 149.8(7) . . . . ?
Lu1 N1 C8 C2 13.3(8) . . . . ?
Lu1 N1 C28 C29 55.8(5) . . . . ?
Lu1 N3 C17 C11 12.1(9) . . . . ?
Lu1 N3 C30 C31 64.9(7) . . . . ?
Lu1 N5 C26 C20 -18.0(10) . . . . ?
Lu1 N5 C32 C33 -9.1(9) . . . . ?
Lu1 N7 C29 C28 36.4(5) . . . . ?
Lu1 N7 C31 C30 18.8(7) . . . . ?
Lu1 N7 C33 C32 -54.5(6) . . . . ?
Gd2 O1 C1 C2 136.8(5) . . . . ?
Gd2 O1 C1 C6 -42.2(8) . . . . ?
Gd2 O2 C10 C11 144.5(4) . . . . ?
Gd2 O2 C10 C15 -36.2(8) . . . . ?
Gd2 O3 C19 C20 171.1(4) . . . . ?
Gd2 O3 C19 C24 -9.1(8) . . . . ?
Gd2 O7 N10 O8 7.1(5) . . . . ?
Gd2 O7 N10 O9 -171.4(6) . . . . ?
Gd2 O8 N10 O7 -8.8(6) . . . . ?
Gd2 O8 N10 O9 169.8(5) . . . . ?
Gd2 N2 C9 C6 10.3(9) . . . . ?
Gd2 N2 C34 C35 63.5(5) . . . . ?
Gd2 N4 C18 C15 10.2(9) . . . . ?
Gd2 N4 C36 C37 55.0(6) . . . . ?
Gd2 N6 C27 C24 -14.8(9) . . . . ?
Gd2 N6 C38 C39 -9.1(7) . . . . ?
Gd2 N8 C35 C34 16.9(6) . . . . ?
Gd2 N8 C37 C36 36.9(6) . . . . ?
Gd2 N8 C39 C38 -55.2(5) . . . . ?
Gd1A O1 C1 C2 -36.1(7) . . . . ?
Gd1A O1 C1 C6 144.8(4) . . . . ?
Gd1A O2 C10 C11 -43.7(8) . . . . ?
Gd1A O2 C10 C15 135.6(5) . . . . ?
Gd1A O3 C19 C20 -9.9(8) . . . . ?
Gd1A O3 C19 C24 169.9(4) . . . . ?
Gd1A O5 N9 O6 149.8(7) . . . . ?
Gd1A O5 N9 O4A -84.4(12) . . . . ?
Gd1A N1 C8 C2 13.3(8) . . . . ?
Gd1A N1 C28 C29 55.8(5) . . . . ?
Gd1A N3 C17 C11 12.1(9) . . . . ?
Gd1A N3 C30 C31 64.9(7) . . . . ?
Gd1A N5 C26 C20 -18.0(10) . . . . ?
Gd1A N5 C32 C33 -9.1(9) . . . . ?
Gd1A N7 C29 C28 36.4(5) . . . . ?
Gd1A N7 C31 C30 18.8(7) . . . . ?
Gd1A N7 C33 C32 -54.5(6) . . . . ?
Lu2A O1 C1 C2 136.8(5) . . . . ?
Lu2A O1 C1 C6 -42.2(8) . . . . ?
Lu2A O2 C10 C11 144.5(4) . . . . ?
Lu2A O2 C10 C15 -36.2(8) . . . . ?
Lu2A O3 C19 C20 171.1(4) . . . . ?
Lu2A O3 C19 C24 -9.1(8) . . . . ?
Lu2A O7 N10 O8 7.1(5) . . . . ?
Lu2A O7 N10 O9 -171.4(6) . . . . ?
Lu2A O8 N10 O7 -8.8(6) . . . . ?
Lu2A O8 N10 O9 169.8(5) . . . . ?
Lu2A N2 C9 C6 10.3(9) . . . . ?
Lu2A N2 C34 C35 63.5(5) . . . . ?
Lu2A N4 C18 C15 10.2(9) . . . . ?
Lu2A N4 C36 C37 55.0(6) . . . . ?
Lu2A N6 C27 C24 -14.8(9) . . . . ?
Lu2A N6 C38 C39 -9.1(7) . . . . ?
Lu2A N8 C35 C34 16.9(6) . . . . ?
Lu2A N8 C37 C36 36.9(6) . . . . ?
Lu2A N8 C39 C38 -55.2(5) . . . . ?
O1 C1 C2 C3 176.1(5) . . . . ?
O1 C1 C2 C8 -1.5(9) . . . . ?
O1 C1 C6 C5 -174.7(5) . . . . ?
O1 C1 C6 C9 4.9(8) . . . . ?
O2 C10 C11 C12 -177.1(5) . . . . ?
O2 C10 C11 C17 5.2(8) . . . . ?
O2 C10 C15 C14 177.5(5) . . . . ?
O2 C10 C15 C18 -0.6(9) . . . . ?
O3 C19 C20 C21 -177.1(5) . . . . ?
O3 C19 C20 C26 6.8(9) . . . . ?
O3 C19 C24 C23 179.9(5) . . . . ?
O3 C19 C24 C27 5.1(9) . . . . ?
N1 C28 C29 N7 -60.6(6) . . . . ?
N2 C34 C35 N8 -51.2(7) . . . . ?
N3 C30 C31 N7 -52.9(9) . . . . ?
N4 C36 C37 N8 -61.1(7) . . . . ?
N5 C32 C33 N7 44.7(9) . . . . ?
N6 C38 C39 N8 45.2(7) . . . . ?
C1 C2 C3 C4 0.2(9) . . . . ?
C1 C2 C8 N1 12.5(10) . . . . ?
C1 C6 C9 N2 8.7(9) . . . . ?
C2 C1 C6 C5 6.2(8) . . . . ?
C2 C1 C6 C9 -174.2(5) . . . . ?
C2 C3 C4 C5 3.1(9) . . . . ?
C2 C3 C4 C7 -178.1(6) . . . . ?
C3 C2 C8 N1 -165.3(6) . . . . ?
C3 C4 C5 C6 -1.7(9) . . . . ?
C4 C5 C6 C1 -3.0(9) . . . . ?
C4 C5 C6 C9 177.4(5) . . . . ?
C5 C6 C9 N2 -171.7(5) . . . . ?
C6 C1 C2 C3 -4.8(8) . . . . ?
C6 C1 C2 C8 177.6(5) . . . . ?
C7 C4 C5 C6 179.5(6) . . . . ?
C8 N1 C28 C29 -104.4(6) . . . . ?
C8 C2 C3 C4 178.1(6) . . . . ?
C9 N2 C34 C35 -102.1(6) . . . . ?
C10 C11 C12 C13 -1.7(9) . . . . ?
C10 C11 C17 N3 8.6(10) . . . . ?
C10 C15 C18 N4 13.1(10) . . . . ?
C11 C10 C15 C14 -3.2(8) . . . . ?
C11 C10 C15 C18 178.7(5) . . . . ?
C11 C12 C13 C14 -0.8(9) . . . . ?
C11 C12 C13 C16 179.4(6) . . . . ?
C12 C11 C17 N3 -169.2(6) . . . . ?
C12 C13 C14 C15 1.2(9) . . . . ?
C13 C14 C15 C10 0.9(9) . . . . ?
C13 C14 C15 C18 179.1(6) . . . . ?
C14 C15 C18 N4 -165.1(6) . . . . ?
C15 C10 C11 C12 3.6(8) . . . . ?
C15 C10 C11 C17 -174.1(5) . . . . ?
C16 C13 C14 C15 -179.0(6) . . . . ?
C17 N3 C30 C31 -98.3(7) . . . . ?
C17 C11 C12 C13 176.2(6) . . . . ?
C18 N4 C36 C37 -107.6(6) . . . . ?
C19 C20 C21 C22 -3.7(9) . . . . ?
C19 C20 C26 N5 8.7(11) . . . . ?
C19 C24 C27 N6 8.2(10) . . . . ?
C20 C19 C24 C23 -0.2(8) . . . . ?
C20 C19 C24 C27 -175.1(5) . . . . ?
C20 C21 C22 C23 1.1(9) . . . . ?
C20 C21 C22 C25 178.8(6) . . . . ?
C21 C20 C26 N5 -167.7(7) . . . . ?
C21 C22 C23 C24 1.9(9) . . . . ?
C22 C23 C24 C19 -2.3(9) . . . . ?
C22 C23 C24 C27 173.4(5) . . . . ?
C23 C24 C27 N6 -167.1(6) . . . . ?
C24 C19 C20 C21 3.0(8) . . . . ?
C24 C19 C20 C26 -173.1(6) . . . . ?
C25 C22 C23 C24 -175.7(6) . . . . ?
C26 N5 C32 C33 159.9(7) . . . . ?
C26 C20 C21 C22 173.0(6) . . . . ?
C27 N6 C38 C39 164.4(5) . . . . ?
C28 N1 C8 C2 171.2(5) . . . . ?
C29 N7 C31 C30 139.9(6) . . . . ?
C29 N7 C33 C32 -172.3(5) . . . . ?
C30 N3 C17 C11 171.4(6) . . . . ?
C31 N7 C29 C28 -86.4(5) . . . . ?
C31 N7 C33 C32 67.0(6) . . . . ?
C32 N5 C26 C20 173.9(7) . . . . ?
C33 N7 C29 C28 152.0(5) . . . . ?
C33 N7 C31 C30 -98.9(7) . . . . ?
C34 N2 C9 C6 172.1(5) . . . . ?
C35 N8 C37 C36 -86.1(6) . . . . ?
C35 N8 C39 C38 65.7(6) . . . . ?
C36 N4 C18 C15 170.5(6) . . . . ?
C37 N8 C35 C34 137.8(5) . . . . ?
C37 N8 C39 C38 -171.9(5) . . . . ?
C38 N6 C27 C24 172.1(5) . . . . ?
C39 N8 C35 C34 -100.1(6) . . . . ?
C39 N8 C37 C36 151.8(5) . . . . ?
